data_8106540
loop_
_publ_author_name
'Maluleka, Marole M.'
'Mphahlele, Malose J.'

_publ_section_title
;
 Crystal structure of 1-(diethoxy phosphonomethyl)
 2-benzoyl-3-chloro-2-cyclohexen-1-ol, C18H24ClO5P
;
_journal_issue 3
_journal_name_full 'Zeitschrift f\"ur Kristallographie - New Crystal Structures'
_journal_page_first 371
_journal_page_last 373
_journal_paper_doi 10.1515/ncrs-2016-0271
_journal_volume 232
_journal_year 2017
_chemical_formula_moiety 'C18 H24 Cl O5 P'
_chemical_formula_sum 'C18 H24 Cl O5 P'
_chemical_formula_weight 386.79
_space_group_IT_number 2
_space_group_name_Hall '-P 1'
_space_group_name_H-M_alt 'P -1'
_symmetry_cell_setting triclinic
_symmetry_space_group_name_Hall '-P 1'
_symmetry_space_group_name_H-M 'P -1'
_atom_sites_solution_hydrogens geom
_atom_sites_solution_primary direct
_atom_sites_solution_secondary difmap
_cell_angle_alpha 76.106(2)
_cell_angle_beta 77.556(2)
_cell_angle_gamma 74.783(3)
_cell_formula_units_Z 4
_cell_length_a 11.5140(14)
_cell_length_b 11.5358(15)
_cell_length_c 15.582(2)
_cell_measurement_reflns_used 886
_cell_measurement_temperature 173(2)
_cell_measurement_theta_max 28.28
_cell_measurement_theta_min 5.41
_cell_volume 1912.8(4)
_computing_cell_refinement 'Bruker SMART'
_computing_data_collection 'Bruker SMART'
_computing_data_reduction 'Bruker SHELXTL'
_computing_molecular_graphics 'Bruker SHELXTL'
_computing_publication_material 'Bruker SHELXTL'
_computing_structure_refinement 'SHELXL-97 (Sheldrick, 1997)'
_computing_structure_solution 'SHELXS-97 (Sheldrick, 1990)'
_diffrn_ambient_temperature 173(2)
_diffrn_measured_fraction_theta_full 0.992
_diffrn_measured_fraction_theta_max 0.992
_diffrn_measurement_device_type 'CCD area detector'
_diffrn_measurement_method 'phi and omega scans'
_diffrn_radiation_monochromator graphite
_diffrn_radiation_source 'fine-focus sealed tube'
_diffrn_radiation_type MoK\a
_diffrn_radiation_wavelength 0.71073
_diffrn_reflns_av_R_equivalents 0.0255
_diffrn_reflns_av_sigmaI/netI 0.0363
_diffrn_reflns_limit_h_max 13
_diffrn_reflns_limit_h_min -13
_diffrn_reflns_limit_k_max 13
_diffrn_reflns_limit_k_min -9
_diffrn_reflns_limit_l_max 18
_diffrn_reflns_limit_l_min -18
_diffrn_reflns_number 10499
_diffrn_reflns_theta_full 25.00
_diffrn_reflns_theta_max 25.00
_diffrn_reflns_theta_min 1.36
_exptl_absorpt_coefficient_mu 0.308
_exptl_absorpt_correction_T_max 0.9553
_exptl_absorpt_correction_T_min 0.8867
_exptl_absorpt_correction_type none
_exptl_crystal_colour colourless
_exptl_crystal_density_diffrn 1.343
_exptl_crystal_density_method 'not measured'
_exptl_crystal_description prismic
_exptl_crystal_F_000 816
_exptl_crystal_size_max 0.40
_exptl_crystal_size_mid 0.30
_exptl_crystal_size_min 0.15
_refine_diff_density_max 0.852
_refine_diff_density_min -0.814
_refine_diff_density_rms 0.056
_refine_ls_extinction_method none
_refine_ls_goodness_of_fit_ref 1.044
_refine_ls_hydrogen_treatment mixed
_refine_ls_matrix_type full
_refine_ls_number_parameters 497
_refine_ls_number_reflns 6692
_refine_ls_number_restraints 36
_refine_ls_restrained_S_all 1.051
_refine_ls_R_factor_all 0.0648
_refine_ls_R_factor_gt 0.0481
_refine_ls_shift/su_max 0.001
_refine_ls_shift/su_mean 0.000
_refine_ls_structure_factor_coef Fsqd
_refine_ls_weighting_details 'calc w=1/[\s^2^(Fo^2^)+(0.0582P)^2^+1.8875P] where P=(Fo^2^+2Fc^2^)/3'
_refine_ls_weighting_scheme calc
_refine_ls_wR_factor_gt 0.1211
_refine_ls_wR_factor_ref 0.1313
_reflns_number_gt 5210
_reflns_number_total 6692
_reflns_threshold_expression >2sigma(I)
_cod_data_source_file suppl_ncrs-2016-0271_suppl.cif
_cod_data_source_block 3mphj1bs
_cod_depositor_comments
;
The following automatic conversions were performed:

data item '_symmetry_cell_setting' value 'Triclinic' was changed to
'triclinic' in accordance with the built-in table derived from the
CIF Core dictionary named 'cif_core.dic' version 2.4.5 last updated
on 2014-11-21.

Automatic conversion script
Id: cif_fix_values 8738 2021-04-28 16:35:53Z antanas 
;
_cod_original_sg_symbol_H-M P-1
_cod_database_code 8106540

loop_
_symmetry_equiv_pos_as_xyz
'x, y, z'
'-x, -y, -z'

loop_
_atom_site_label
_atom_site_type_symbol
_atom_site_fract_x
_atom_site_fract_y
_atom_site_fract_z
_atom_site_U_iso_or_equiv
_atom_site_adp_type
_atom_site_occupancy
_atom_site_symmetry_multiplicity
_atom_site_calc_flag
_atom_site_refinement_flags
_atom_site_disorder_assembly
_atom_site_disorder_group
Cl1 Cl 1.03058(7) 0.81968(8) 0.30756(6) 0.0453(2) Uani 1 1 d . . .
O1 O 0.78757(19) 1.0592(2) 0.20686(13) 0.0431(5) Uani 1 1 d . . .
O2 O 0.60668(17) 1.03214(17) 0.41117(13) 0.0289(4) Uani 1 1 d . . .
H1 H 0.620(3) 1.025(3) 0.462(2) 0.039(9) Uiso 1 1 d . . .
O3 O 0.35600(18) 0.9756(2) 0.42174(13) 0.0390(5) Uani 1 1 d . . .
O4 O 0.42857(19) 0.7713(2) 0.37031(15) 0.0441(5) Uani 1 1 d D . .
O5 O 0.37216(19) 0.9643(2) 0.25892(13) 0.0451(6) Uani 1 1 d D . .
P1 P 0.42617(7) 0.91247(7) 0.34881(5) 0.03158(19) Uani 1 1 d D A .
C1 C 0.8757(2) 1.1090(2) 0.31327(18) 0.0281(6) Uani 1 1 d . . .
C2 C 0.9190(3) 1.2041(3) 0.2512(2) 0.0367(7) Uani 1 1 d . . .
H2 H 0.9081 1.2184 0.1905 0.044 Uiso 1 1 calc R . .
C3 C 0.9775(3) 1.2776(3) 0.2773(2) 0.0429(8) Uani 1 1 d . . .
H3 H 1.0070 1.3416 0.2346 0.051 Uiso 1 1 calc R . .
C4 C 0.9926(3) 1.2573(3) 0.3658(2) 0.0424(8) Uani 1 1 d . . .
H4 H 1.0331 1.3072 0.3838 0.051 Uiso 1 1 calc R . .
C5 C 0.9492(3) 1.1648(3) 0.4279(2) 0.0380(7) Uani 1 1 d . . .
H5 H 0.9591 1.1520 0.4887 0.046 Uiso 1 1 calc R . .
C6 C 0.8909(2) 1.0899(3) 0.40233(18) 0.0311(6) Uani 1 1 d . . .
H6 H 0.8616 1.0261 0.4454 0.037 Uiso 1 1 calc R . .
C7 C 0.8161(2) 1.0308(3) 0.28143(17) 0.0285(6) Uani 1 1 d . . .
C8 C 0.7910(2) 0.9139(2) 0.34242(17) 0.0261(6) Uani 1 1 d . . .
C9 C 0.8790(2) 0.8147(3) 0.35722(19) 0.0313(6) Uani 1 1 d . . .
C10 C 0.8641(3) 0.6936(3) 0.4145(2) 0.0410(7) Uani 1 1 d . . .
H10A H 0.9005 0.6797 0.4692 0.049 Uiso 1 1 calc R . .
H10B H 0.9078 0.6274 0.3812 0.049 Uiso 1 1 calc R . .
C11 C 0.7299(3) 0.6895(3) 0.4407(2) 0.0413(7) Uani 1 1 d . . .
H11A H 0.7198 0.6215 0.4924 0.050 Uiso 1 1 calc R . .
H11B H 0.7011 0.6736 0.3901 0.050 Uiso 1 1 calc R . .
C12 C 0.6526(3) 0.8103(3) 0.46569(18) 0.0338(6) Uani 1 1 d . . .
H12A H 0.5670 0.8027 0.4871 0.041 Uiso 1 1 calc R . .
H12B H 0.6830 0.8274 0.5151 0.041 Uiso 1 1 calc R . .
C13 C 0.6572(2) 0.9165(2) 0.38572(17) 0.0263(6) Uani 1 1 d . A .
C14 C 0.5851(2) 0.9142(3) 0.31363(17) 0.0290(6) Uani 1 1 d . . .
H14A H 0.6256 0.8408 0.2872 0.035 Uiso 1 1 calc R A .
H14B H 0.5917 0.9868 0.2654 0.035 Uiso 1 1 calc R . .
C15 C 0.3125(4) 0.7355(4) 0.4116(3) 0.0727(12) Uani 1 1 d D A 1
H15A H 0.2930 0.7442 0.4751 0.087 Uiso 1 1 calc R A 1
H15B H 0.2462 0.7908 0.3804 0.087 Uiso 1 1 calc R A 1
C16 C 0.3190(4) 0.6118(4) 0.4066(3) 0.0748(13) Uani 1 1 d . A 1
H16A H 0.3441 0.6018 0.3441 0.112 Uiso 1 1 calc R A 1
H16B H 0.2387 0.5924 0.4296 0.112 Uiso 1 1 calc R A 1
H16C H 0.3786 0.5564 0.4427 0.112 Uiso 1 1 calc R A 1
C17 C 0.2574(3) 1.0520(4) 0.2536(2) 0.0527(9) Uani 1 1 d D A .
H17A H 0.2503 1.1146 0.2893 0.063 Uiso 1 1 calc R . .
H17B H 0.1891 1.0101 0.2784 0.063 Uiso 1 1 calc R . .
C18 C 0.2510(4) 1.1109(4) 0.1596(2) 0.0668(12) Uani 1 1 d . . .
H18A H 0.3192 1.1517 0.1352 0.100 Uiso 1 1 calc R A .
H18B H 0.1738 1.1716 0.1559 0.100 Uiso 1 1 calc R . .
H18C H 0.2559 1.0489 0.1249 0.100 Uiso 1 1 calc R . .
Cl1A Cl 1.32032(7) 0.72983(7) 0.15285(6) 0.0423(2) Uani 1 1 d . . .
O1A O 1.12185(18) 0.50762(19) 0.28351(13) 0.0371(5) Uani 1 1 d . . .
O2A O 1.05677(18) 0.48866(17) 0.08935(13) 0.0290(4) Uani 1 1 d . B .
H1A H 1.105(3) 0.478(3) 0.043(3) 0.056(11) Uiso 1 1 d . . .
O3A O 0.78414(19) 0.5752(2) 0.06055(16) 0.0533(7) Uani 1 1 d . B .
O4A O 0.7399(3) 0.7731(2) 0.1049(3) 0.0454(11) Uani 0.604(4) 1 d PD B 1
O4B O 0.6684(3) 0.7317(3) 0.1629(2) 0.0370(15) Uani 0.396(4) 1 d PD B 2
P1A P 0.78278(7) 0.62847(7) 0.13530(5) 0.0347(2) Uani 1 1 d D . .
C1A C 1.3059(2) 0.4317(2) 0.19283(18) 0.0295(6) Uani 1 1 d . . .
C2A C 1.3536(3) 0.3493(3) 0.2649(2) 0.0397(7) Uani 1 1 d . . .
H2A H 1.3099 0.3500 0.3240 0.048 Uiso 1 1 calc R . .
C3A C 1.4640(3) 0.2666(3) 0.2510(2) 0.0489(9) Uani 1 1 d . . .
H3A H 1.4964 0.2113 0.3005 0.059 Uiso 1 1 calc R . .
C4A C 1.5268(3) 0.2646(3) 0.1651(3) 0.0502(9) Uani 1 1 d . . .
H4A H 1.6028 0.2081 0.1557 0.060 Uiso 1 1 calc R . .
C5A C 1.4802(3) 0.3442(3) 0.0926(2) 0.0440(8) Uani 1 1 d . . .
H5A H 1.5231 0.3411 0.0336 0.053 Uiso 1 1 calc R . .
O5A O 0.6929(3) 0.5995(3) 0.22647(18) 0.0511(12) Uani 0.604(4) 1 d PD B 1
O5B O 0.7742(4) 0.5107(4) 0.2121(3) 0.060(2) Uani 0.396(4) 1 d PD B 2
C6A C 1.3702(3) 0.4287(3) 0.1062(2) 0.0349(7) Uani 1 1 d . . .
H6A H 1.3389 0.4845 0.0565 0.042 Uiso 1 1 calc R . .
C7A C 1.1878(2) 0.5194(2) 0.21040(18) 0.0277(6) Uani 1 1 d . . .
C8A C 1.1467(2) 0.6242(2) 0.13589(17) 0.0245(6) Uani 1 1 d . B .
C9A C 1.1967(2) 0.7207(3) 0.10722(19) 0.0294(6) Uani 1 1 d . . .
C10A C 1.1584(3) 0.8301(3) 0.0367(2) 0.0373(7) Uani 1 1 d . . .
H10C H 1.2228 0.8305 -0.0169 0.045 Uiso 1 1 calc R . .
H10D H 1.1489 0.9056 0.0595 0.045 Uiso 1 1 calc R . .
C11A C 1.0387(3) 0.8293(3) 0.0105(2) 0.0379(7) Uani 1 1 d . . .
H11C H 1.0300 0.8839 -0.0485 0.045 Uiso 1 1 calc R . .
H11D H 0.9697 0.8610 0.0551 0.045 Uiso 1 1 calc R . .
C12A C 1.0341(3) 0.6995(2) 0.00547(18) 0.0292(6) Uani 1 1 d . B .
H12C H 0.9579 0.7023 -0.0154 0.035 Uiso 1 1 calc R . .
H12D H 1.1037 0.6676 -0.0387 0.035 Uiso 1 1 calc R . .
C13A C 1.0395(2) 0.6133(2) 0.09632(17) 0.0250(6) Uani 1 1 d . . .
C14A C 0.9216(2) 0.6385(3) 0.16439(19) 0.0336(7) Uani 1 1 d . B .
H14C H 0.9104 0.7218 0.1759 0.040 Uiso 1 1 calc R . .
H14D H 0.9338 0.5802 0.2214 0.040 Uiso 1 1 calc R . .
C15A C 0.6118(3) 0.8303(3) 0.0940(2) 0.0491(9) Uani 0.604(4) 1 d PD B 1
H15C H 0.5566 0.8097 0.1509 0.059 Uiso 0.604(4) 1 calc PR B 1
H15D H 0.5894 0.8000 0.0469 0.059 Uiso 0.604(4) 1 calc PR B 1
C15B C 0.6118(3) 0.8303(3) 0.0940(2) 0.0491(9) Uani 0.396(4) 1 d P B 2
H15E H 0.5257 0.8642 0.1179 0.059 Uiso 0.396(4) 1 calc PR B 2
H15F H 0.6135 0.7976 0.0405 0.059 Uiso 0.396(4) 1 calc PR B 2
C16A C 0.6003(5) 0.9663(3) 0.0682(4) 0.0441(14) Uani 0.604(4) 1 d PD B 1
H16D H 0.5158 1.0068 0.0611 0.066 Uiso 0.604(4) 1 calc PR B 1
H16E H 0.6545 0.9858 0.0116 0.066 Uiso 0.604(4) 1 calc PR B 1
H16F H 0.6230 0.9952 0.1152 0.066 Uiso 0.604(4) 1 calc PR B 1
C16B C 0.6830(8) 0.9282(7) 0.0697(5) 0.059(3) Uani 0.396(4) 1 d PD B 2
H16G H 0.6475 0.9946 0.0240 0.088 Uiso 0.396(4) 1 calc PR B 2
H16H H 0.7679 0.8938 0.0461 0.088 Uiso 0.396(4) 1 calc PR B 2
H16I H 0.6802 0.9604 0.1231 0.088 Uiso 0.396(4) 1 calc PR B 2
C17A C 0.6375(10) 0.4924(10) 0.2437(3) 0.082(2) Uani 0.604(4) 1 d PD B 1
H17C H 0.6844 0.4347 0.2041 0.098 Uiso 0.604(4) 1 calc PR B 1
H17D H 0.5526 0.5191 0.2315 0.098 Uiso 0.604(4) 1 calc PR B 1
C17B C 0.6575(13) 0.4704(19) 0.2400(3) 0.082(2) Uani 0.396(4) 1 d PD B 2
H17E H 0.6604 0.4014 0.2115 0.098 Uiso 0.396(4) 1 calc PR B 2
H17F H 0.5894 0.5386 0.2216 0.098 Uiso 0.396(4) 1 calc PR B 2
C18A C 0.6389(4) 0.4309(4) 0.3399(2) 0.0753(13) Uani 0.604(4) 1 d PD B 1
H18D H 0.5982 0.3623 0.3538 0.113 Uiso 0.604(4) 1 calc PR B 1
H18E H 0.5960 0.4899 0.3785 0.113 Uiso 0.604(4) 1 calc PR B 1
H18F H 0.7235 0.4002 0.3504 0.113 Uiso 0.604(4) 1 calc PR B 1
C18B C 0.6389(4) 0.4309(4) 0.3399(2) 0.0753(13) Uani 0.396(4) 1 d P B 2
H18G H 0.5972 0.3628 0.3574 0.113 Uiso 0.396(4) 1 calc PR B 2
H18H H 0.5892 0.4997 0.3674 0.113 Uiso 0.396(4) 1 calc PR B 2
H18I H 0.7182 0.4043 0.3603 0.113 Uiso 0.396(4) 1 calc PR B 2

loop_
_atom_site_aniso_label
_atom_site_aniso_U_11
_atom_site_aniso_U_22
_atom_site_aniso_U_33
_atom_site_aniso_U_23
_atom_site_aniso_U_13
_atom_site_aniso_U_12
Cl1 0.0281(4) 0.0506(5) 0.0609(5) -0.0273(4) -0.0061(3) -0.0010(3)
O1 0.0444(12) 0.0611(15) 0.0267(11) 0.0016(10) -0.0123(9) -0.0209(11)
O2 0.0316(10) 0.0307(11) 0.0257(11) -0.0104(8) -0.0044(8) -0.0049(8)
O3 0.0327(11) 0.0603(14) 0.0303(11) -0.0208(10) -0.0021(8) -0.0126(10)
O4 0.0365(12) 0.0462(13) 0.0538(14) -0.0151(11) 0.0009(10) -0.0182(10)
O5 0.0360(11) 0.0671(15) 0.0339(12) -0.0239(11) -0.0102(9) 0.0023(11)
P1 0.0292(4) 0.0426(5) 0.0279(4) -0.0142(3) -0.0035(3) -0.0107(3)
C1 0.0250(13) 0.0283(14) 0.0286(14) -0.0054(11) -0.0016(11) -0.0041(11)
C2 0.0424(17) 0.0317(16) 0.0305(15) -0.0020(13) -0.0017(13) -0.0061(13)
C3 0.0446(18) 0.0313(17) 0.0496(19) -0.0046(14) 0.0025(15) -0.0142(14)
C4 0.0419(18) 0.0347(17) 0.055(2) -0.0132(15) -0.0047(15) -0.0138(14)
C5 0.0409(17) 0.0415(18) 0.0370(17) -0.0118(14) -0.0089(13) -0.0125(14)
C6 0.0312(15) 0.0315(15) 0.0301(15) -0.0036(12) -0.0045(12) -0.0087(12)
C7 0.0222(13) 0.0373(16) 0.0247(14) -0.0064(12) -0.0016(11) -0.0057(11)
C8 0.0294(14) 0.0314(15) 0.0212(13) -0.0099(11) -0.0063(11) -0.0070(12)
C9 0.0296(14) 0.0353(16) 0.0338(15) -0.0158(13) -0.0082(12) -0.0047(12)
C10 0.0510(19) 0.0284(16) 0.0446(18) -0.0130(14) -0.0155(15) 0.0010(14)
C11 0.058(2) 0.0276(16) 0.0380(17) -0.0017(13) -0.0097(15) -0.0125(14)
C12 0.0400(16) 0.0343(16) 0.0278(15) -0.0033(12) -0.0064(12) -0.0112(13)
C13 0.0297(14) 0.0279(14) 0.0226(13) -0.0074(11) -0.0039(11) -0.0068(11)
C14 0.0289(14) 0.0360(16) 0.0238(14) -0.0084(12) -0.0032(11) -0.0088(12)
C15 0.047(2) 0.070(3) 0.097(3) -0.006(2) 0.003(2) -0.026(2)
C16 0.073(3) 0.059(3) 0.095(3) 0.016(2) -0.024(2) -0.039(2)
C17 0.0323(17) 0.074(3) 0.0446(19) -0.0089(18) -0.0063(14) -0.0026(17)
C18 0.056(2) 0.092(3) 0.042(2) -0.013(2) -0.0121(17) 0.006(2)
Cl1A 0.0366(4) 0.0422(4) 0.0561(5) -0.0063(4) -0.0163(3) -0.0184(3)
O1A 0.0424(12) 0.0406(12) 0.0272(11) -0.0044(9) -0.0029(9) -0.0114(10)
O2A 0.0373(11) 0.0235(10) 0.0290(11) -0.0075(8) -0.0038(9) -0.0109(8)
O3A 0.0307(11) 0.0856(18) 0.0600(15) -0.0507(14) -0.0052(10) -0.0096(11)
O4A 0.0298(19) 0.047(2) 0.065(3) -0.0200(19) -0.0103(18) -0.0073(16)
O4B 0.026(3) 0.049(3) 0.040(3) -0.024(3) 0.000(2) -0.005(2)
P1A 0.0261(4) 0.0468(5) 0.0372(4) -0.0208(4) -0.0019(3) -0.0093(3)
C1A 0.0334(15) 0.0251(14) 0.0325(15) -0.0045(12) -0.0103(12) -0.0079(12)
C2A 0.0509(19) 0.0326(16) 0.0374(17) -0.0045(13) -0.0158(14) -0.0074(14)
C3A 0.056(2) 0.0346(18) 0.055(2) -0.0024(15) -0.0301(18) 0.0014(15)
C4A 0.0409(18) 0.0365(18) 0.069(2) -0.0121(17) -0.0164(17) 0.0053(15)
C5A 0.0368(17) 0.0417(19) 0.050(2) -0.0123(15) -0.0017(14) -0.0034(14)
O5A 0.046(2) 0.076(3) 0.045(2) -0.034(2) 0.0155(18) -0.036(2)
O5B 0.040(4) 0.046(4) 0.096(5) 0.008(3) -0.034(3) -0.018(3)
C6A 0.0372(16) 0.0300(16) 0.0358(16) -0.0046(13) -0.0075(13) -0.0052(13)
C7A 0.0331(14) 0.0279(14) 0.0278(15) -0.0076(11) -0.0073(12) -0.0127(12)
C8A 0.0265(13) 0.0236(14) 0.0241(13) -0.0083(11) -0.0011(11) -0.0057(11)
C9A 0.0252(14) 0.0310(15) 0.0349(15) -0.0100(12) -0.0060(12) -0.0072(12)
C10A 0.0445(17) 0.0244(15) 0.0445(18) -0.0011(13) -0.0107(14) -0.0122(13)
C11A 0.0468(18) 0.0251(15) 0.0426(17) -0.0003(13) -0.0171(14) -0.0072(13)
C12A 0.0350(15) 0.0274(15) 0.0265(14) -0.0051(11) -0.0080(12) -0.0069(12)
C13A 0.0259(13) 0.0241(14) 0.0265(14) -0.0080(11) -0.0030(11) -0.0065(11)
C14A 0.0303(15) 0.0446(17) 0.0311(15) -0.0171(13) -0.0020(12) -0.0110(13)
C15A 0.0348(17) 0.057(2) 0.063(2) -0.0256(18) -0.0175(16) -0.0023(15)
C15B 0.0348(17) 0.057(2) 0.063(2) -0.0256(18) -0.0175(16) -0.0023(15)
C16A 0.032(3) 0.060(4) 0.040(3) -0.012(3) -0.007(3) -0.006(3)
C16B 0.061(7) 0.104(9) 0.028(4) -0.012(5) -0.002(4) -0.051(6)
C17A 0.074(4) 0.126(6) 0.063(3) 0.011(3) -0.020(2) -0.073(4)
C17B 0.074(4) 0.126(6) 0.063(3) 0.011(3) -0.020(2) -0.073(4)
C18A 0.062(3) 0.101(4) 0.059(3) -0.015(2) -0.003(2) -0.018(2)
C18B 0.062(3) 0.101(4) 0.059(3) -0.015(2) -0.003(2) -0.018(2)

loop_
_atom_type_symbol
_atom_type_description
_atom_type_scat_dispersion_real
_atom_type_scat_dispersion_imag
_atom_type_scat_source
C C 0.0033 0.0016 'International Tables Vol C Tables 4.2.6.8 and 6.1.1.4'
H H 0.0000 0.0000 'International Tables Vol C Tables 4.2.6.8 and 6.1.1.4'
O O 0.0106 0.0060 'International Tables Vol C Tables 4.2.6.8 and 6.1.1.4'
Cl Cl 0.1484 0.1585 'International Tables Vol C Tables 4.2.6.8 and 6.1.1.4'
P P 0.1023 0.0942 'International Tables Vol C Tables 4.2.6.8 and 6.1.1.4'

loop_
_geom_angle_atom_site_label_1
_geom_angle_atom_site_label_2
_geom_angle_atom_site_label_3
_geom_angle
_geom_angle_site_symmetry_1
_geom_angle_site_symmetry_3
C13 O2 H1 107(2) . .
C15 O4 P1 116.7(2) . .
C17 O5 P1 122.69(19) . .
O3 P1 O5 112.54(12) . .
O3 P1 O4 113.22(13) . .
O5 P1 O4 105.11(13) . .
O3 P1 C14 119.13(12) . .
O5 P1 C14 103.03(12) . .
O4 P1 C14 102.27(13) . .
C6 C1 C2 119.0(3) . .
C6 C1 C7 122.4(2) . .
C2 C1 C7 118.6(2) . .
C3 C2 C1 120.7(3) . .
C3 C2 H2 119.6 . .
C1 C2 H2 119.6 . .
C4 C3 C2 119.7(3) . .
C4 C3 H3 120.2 . .
C2 C3 H3 120.2 . .
C5 C4 C3 120.2(3) . .
C5 C4 H4 119.9 . .
C3 C4 H4 119.9 . .
C4 C5 C6 120.6(3) . .
C4 C5 H5 119.7 . .
C6 C5 H5 119.7 . .
C5 C6 C1 119.8(3) . .
C5 C6 H6 120.1 . .
C1 C6 H6 120.1 . .
O1 C7 C1 121.3(3) . .
O1 C7 C8 119.4(2) . .
C1 C7 C8 119.3(2) . .
C9 C8 C7 121.9(2) . .
C9 C8 C13 122.1(2) . .
C7 C8 C13 116.0(2) . .
C8 C9 C10 126.4(3) . .
C8 C9 Cl1 119.5(2) . .
C10 C9 Cl1 114.1(2) . .
C9 C10 C11 110.7(2) . .
C9 C10 H10A 109.5 . .
C11 C10 H10A 109.5 . .
C9 C10 H10B 109.5 . .
C11 C10 H10B 109.5 . .
H10A C10 H10B 108.1 . .
C10 C11 C12 111.1(2) . .
C10 C11 H11A 109.4 . .
C12 C11 H11A 109.4 . .
C10 C11 H11B 109.4 . .
C12 C11 H11B 109.4 . .
H11A C11 H11B 108.0 . .
C13 C12 C11 111.3(2) . .
C13 C12 H12A 109.4 . .
C11 C12 H12A 109.4 . .
C13 C12 H12B 109.4 . .
C11 C12 H12B 109.4 . .
H12A C12 H12B 108.0 . .
O2 C13 C12 112.2(2) . .
O2 C13 C8 107.6(2) . .
C12 C13 C8 109.1(2) . .
O2 C13 C14 105.3(2) . .
C12 C13 C14 113.6(2) . .
C8 C13 C14 108.8(2) . .
C13 C14 P1 117.19(18) . .
C13 C14 H14A 108.0 . .
P1 C14 H14A 108.0 . .
C13 C14 H14B 108.0 . .
P1 C14 H14B 108.0 . .
H14A C14 H14B 107.2 . .
C16 C15 O4 110.9(3) . .
C16 C15 H15A 109.4 . .
O4 C15 H15A 109.4 . .
C16 C15 H15B 109.4 . .
O4 C15 H15B 109.4 . .
H15A C15 H15B 108.0 . .
O5 C17 C18 109.3(3) . .
O5 C17 H17A 109.8 . .
C18 C17 H17A 109.8 . .
O5 C17 H17B 109.8 . .
C18 C17 H17B 109.8 . .
H17A C17 H17B 108.3 . .
C17 C18 H18A 109.5 . .
C17 C18 H18B 109.5 . .
H18A C18 H18B 109.5 . .
C17 C18 H18C 109.5 . .
H18A C18 H18C 109.5 . .
H18B C18 H18C 109.5 . .
C13A O2A H1A 107(3) . .
C15A O4A P1A 120.74(19) . .
O3A P1A O4B 118.86(18) . .
O3A P1A O5A 120.32(16) . .
O4B P1A O5A 60.47(19) . .
O3A P1A O5B 98.0(3) . .
O4B P1A O5B 105.7(2) . .
O5A P1A O5B 45.2(2) . .
O3A P1A O4A 106.99(18) . .
O4B P1A O4A 43.72(19) . .
O5A P1A O4A 102.96(18) . .
O5B P1A O4A 147.4(2) . .
O3A P1A C14A 121.13(13) . .
O4B P1A C14A 113.9(2) . .
O5A P1A C14A 106.94(17) . .
O5B P1A C14A 91.2(2) . .
O4A P1A C14A 93.39(15) . .
C2A C1A C6A 119.2(3) . .
C2A C1A C7A 119.0(3) . .
C6A C1A C7A 121.9(2) . .
C3A C2A C1A 120.5(3) . .
C3A C2A H2A 119.7 . .
C1A C2A H2A 119.7 . .
C4A C3A C2A 119.8(3) . .
C4A C3A H3A 120.1 . .
C2A C3A H3A 120.1 . .
C3A C4A C5A 120.6(3) . .
C3A C4A H4A 119.7 . .
C5A C4A H4A 119.7 . .
C4A C5A C6A 119.9(3) . .
C4A C5A H5A 120.0 . .
C6A C5A H5A 120.0 . .
C17A O5A P1A 119.3(4) . .
C17B O5B P1A 119.1(6) . .
C5A C6A C1A 120.0(3) . .
C5A C6A H6A 120.0 . .
C1A C6A H6A 120.0 . .
O1A C7A C1A 121.3(2) . .
O1A C7A C8A 119.3(2) . .
C1A C7A C8A 119.3(2) . .
C9A C8A C7A 123.2(2) . .
C9A C8A C13A 121.5(2) . .
C7A C8A C13A 115.4(2) . .
C8A C9A C10A 126.5(3) . .
C8A C9A Cl1A 120.4(2) . .
C10A C9A Cl1A 113.1(2) . .
C9A C10A C11A 111.4(2) . .
C9A C10A H10C 109.3 . .
C11A C10A H10C 109.3 . .
C9A C10A H10D 109.3 . .
C11A C10A H10D 109.3 . .
H10C C10A H10D 108.0 . .
C10A C11A C12A 110.9(2) . .
C10A C11A H11C 109.5 . .
C12A C11A H11C 109.5 . .
C10A C11A H11D 109.5 . .
C12A C11A H11D 109.5 . .
H11C C11A H11D 108.0 . .
C13A C12A C11A 111.5(2) . .
C13A C12A H12C 109.3 . .
C11A C12A H12C 109.3 . .
C13A C12A H12D 109.3 . .
C11A C12A H12D 109.3 . .
H12C C12A H12D 108.0 . .
O2A C13A C12A 111.9(2) . .
O2A C13A C8A 108.1(2) . .
C12A C13A C8A 109.5(2) . .
O2A C13A C14A 105.1(2) . .
C12A C13A C14A 113.4(2) . .
C8A C13A C14A 108.7(2) . .
C13A C14A P1A 117.65(19) . .
C13A C14A H14C 107.9 . .
P1A C14A H14C 107.9 . .
C13A C14A H14D 107.9 . .
P1A C14A H14D 107.9 . .
H14C C14A H14D 107.2 . .
O4A C15A C16A 107.7(2) . .
O4A C15A H15C 110.2 . .
C16A C15A H15C 110.2 . .
O4A C15A H15D 110.2 . .
C16A C15A H15D 110.2 . .
H15C C15A H15D 108.5 . .
C15A C16A H16D 109.5 . .
C15A C16A H16E 109.5 . .
H16D C16A H16E 109.5 . .
C15A C16A H16F 109.5 . .
H16D C16A H16F 109.5 . .
H16E C16A H16F 109.5 . .
H16G C16B H16H 109.5 . .
H16G C16B H16I 109.5 . .
H16H C16B H16I 109.5 . .
O5A C17A C18A 108.1(3) . .
O5A C17A H17C 110.1 . .
C18A C17A H17C 110.1 . .
O5A C17A H17D 110.1 . .
C18A C17A H17D 110.1 . .
H17C C17A H17D 108.4 . .
O5B C17B H17E 110.2 . .
O5B C17B H17F 110.2 . .
H17E C17B H17F 108.5 . .
C17A C18A H18D 109.5 . .
C17A C18A H18E 109.5 . .
H18D C18A H18E 109.5 . .
C17A C18A H18F 109.5 . .
H18D C18A H18F 109.5 . .
H18E C18A H18F 109.5 . .

loop_
_geom_bond_atom_site_label_1
_geom_bond_atom_site_label_2
_geom_bond_distance
_geom_bond_site_symmetry_2
Cl1 C9 1.760(3) .
O1 C7 1.221(3) .
O2 C13 1.422(3) .
O2 H1 0.82(3) .
O3 P1 1.472(2) .
O4 C15 1.470(4) .
O4 P1 1.576(2) .
O5 C17 1.442(4) .
O5 P1 1.576(2) .
P1 C14 1.798(3) .
C1 C6 1.394(4) .
C1 C2 1.399(4) .
C1 C7 1.489(4) .
C2 C3 1.387(4) .
C2 H2 0.9500 .
C3 C4 1.384(5) .
C3 H3 0.9500 .
C4 C5 1.379(4) .
C4 H4 0.9500 .
C5 C6 1.392(4) .
C5 H5 0.9500 .
C6 H6 0.9500 .
C7 C8 1.509(4) .
C8 C9 1.324(4) .
C8 C13 1.539(4) .
C9 C10 1.497(4) .
C10 C11 1.521(5) .
C10 H10A 0.9900 .
C10 H10B 0.9900 .
C11 C12 1.532(4) .
C11 H11A 0.9900 .
C11 H11B 0.9900 .
C12 C13 1.526(4) .
C12 H12A 0.9900 .
C12 H12B 0.9900 .
C13 C14 1.542(4) .
C14 H14A 0.9900 .
C14 H14B 0.9900 .
C15 C16 1.429(6) .
C15 H15A 0.9900 .
C15 H15B 0.9900 .
C16 H16A 0.9800 .
C16 H16B 0.9800 .
C16 H16C 0.9800 .
C17 C18 1.468(5) .
C17 H17A 0.9900 .
C17 H17B 0.9900 .
C18 H18A 0.9800 .
C18 H18B 0.9800 .
C18 H18C 0.9800 .
Cl1A C9A 1.759(3) .
O1A C7A 1.225(3) .
O2A C13A 1.426(3) .
O2A H1A 0.83(4) .
O3A P1A 1.437(2) .
O4A C15A 1.478(4) .
O4A P1A 1.594(2) .
O4B P1A 1.586(2) .
P1A O5A 1.588(2) .
P1A O5B 1.590(2) .
P1A C14A 1.791(3) .
C1A C2A 1.395(4) .
C1A C6A 1.397(4) .
C1A C7A 1.483(4) .
C2A C3A 1.385(5) .
C2A H2A 0.9500 .
C3A C4A 1.380(5) .
C3A H3A 0.9500 .
C4A C5A 1.383(5) .
C4A H4A 0.9500 .
C5A C6A 1.390(4) .
C5A H5A 0.9500 .
O5A C17A 1.479(4) .
O5B C17B 1.480(4) .
C6A H6A 0.9500 .
C7A C8A 1.515(4) .
C8A C9A 1.325(4) .
C8A C13A 1.539(4) .
C9A C10A 1.498(4) .
C10A C11A 1.523(4) .
C10A H10C 0.9900 .
C10A H10D 0.9900 .
C11A C12A 1.533(4) .
C11A H11C 0.9900 .
C11A H11D 0.9900 .
C12A C13A 1.525(4) .
C12A H12C 0.9900 .
C12A H12D 0.9900 .
C13A C14A 1.541(4) .
C14A H14C 0.9900 .
C14A H14D 0.9900 .
C15A C16A 1.501(4) .
C15A H15C 0.9900 .
C15A H15D 0.9900 .
C16A H16D 0.9800 .
C16A H16E 0.9800 .
C16A H16F 0.9800 .
C16B H16G 0.9800 .
C16B H16H 0.9800 .
C16B H16I 0.9800 .
C17A C18A 1.498(4) .
C17A H17C 0.9900 .
C17A H17D 0.9900 .
C17B H17E 0.9900 .
C17B H17F 0.9900 .
C18A H18D 0.9800 .
C18A H18E 0.9800 .
C18A H18F 0.9800 .

loop_
_geom_hbond_atom_site_label_D
_geom_hbond_atom_site_label_H
_geom_hbond_atom_site_label_A
_geom_hbond_distance_DH
_geom_hbond_distance_HA
_geom_hbond_distance_DA
_geom_hbond_angle_DHA
_geom_hbond_site_symmetry_A
O2A H1A O3A 0.83(4) 1.95(4) 2.762(3) 170(4) 2_765
O2 H1 O3 0.82(3) 1.88(3) 2.706(3) 175(3) 2_676

loop_
_geom_torsion_atom_site_label_1
_geom_torsion_atom_site_label_2
_geom_torsion_atom_site_label_3
_geom_torsion_atom_site_label_4
_geom_torsion
_geom_torsion_site_symmetry_1
_geom_torsion_site_symmetry_2
_geom_torsion_site_symmetry_3
_geom_torsion_site_symmetry_4
C17 O5 P1 O3 -8.0(3) . . . .
C17 O5 P1 O4 115.7(3) . . . .
C17 O5 P1 C14 -137.5(3) . . . .
C15 O4 P1 O3 43.7(3) . . . .
C15 O4 P1 O5 -79.6(3) . . . .
C15 O4 P1 C14 173.1(3) . . . .
C6 C1 C2 C3 0.8(4) . . . .
C7 C1 C2 C3 -178.6(3) . . . .
C1 C2 C3 C4 -0.4(5) . . . .
C2 C3 C4 C5 -0.3(5) . . . .
C3 C4 C5 C6 0.7(5) . . . .
C4 C5 C6 C1 -0.3(4) . . . .
C2 C1 C6 C5 -0.4(4) . . . .
C7 C1 C6 C5 179.0(3) . . . .
C6 C1 C7 O1 169.2(3) . . . .
C2 C1 C7 O1 -11.4(4) . . . .
C6 C1 C7 C8 -11.2(4) . . . .
C2 C1 C7 C8 168.2(2) . . . .
O1 C7 C8 C9 104.6(3) . . . .
C1 C7 C8 C9 -75.0(3) . . . .
O1 C7 C8 C13 -74.9(3) . . . .
C1 C7 C8 C13 105.5(3) . . . .
C7 C8 C9 C10 -178.5(3) . . . .
C13 C8 C9 C10 1.0(4) . . . .
C7 C8 C9 Cl1 2.1(4) . . . .
C13 C8 C9 Cl1 -178.45(19) . . . .
C8 C9 C10 C11 10.9(4) . . . .
Cl1 C9 C10 C11 -169.6(2) . . . .
C9 C10 C11 C12 -41.7(3) . . . .
C10 C11 C12 C13 63.6(3) . . . .
C11 C12 C13 O2 -168.3(2) . . . .
C11 C12 C13 C8 -49.2(3) . . . .
C11 C12 C13 C14 72.4(3) . . . .
C9 C8 C13 O2 140.2(2) . . . .
C7 C8 C13 O2 -40.2(3) . . . .
C9 C8 C13 C12 18.3(3) . . . .
C7 C8 C13 C12 -162.2(2) . . . .
C9 C8 C13 C14 -106.2(3) . . . .
C7 C8 C13 C14 73.3(3) . . . .
O2 C13 C14 P1 -66.5(3) . . . .
C12 C13 C14 P1 56.6(3) . . . .
C8 C13 C14 P1 178.37(19) . . . .
O3 P1 C14 C13 32.0(3) . . . .
O5 P1 C14 C13 157.4(2) . . . .
O4 P1 C14 C13 -93.6(2) . . . .
P1 O4 C15 C16 165.2(3) . . . .
P1 O5 C17 C18 162.0(3) . . . .
C15A O4A P1A O3A 72.1(3) . . . .
C15A O4A P1A O4B -42.1(3) . . . .
C15A O4A P1A O5A -55.6(4) . . . .
C15A O4A P1A O5B -66.3(6) . . . .
C15A O4A P1A C14A -163.9(3) . . . .
C6A C1A C2A C3A 0.8(4) . . . .
C7A C1A C2A C3A -179.7(3) . . . .
C1A C2A C3A C4A -0.7(5) . . . .
C2A C3A C4A C5A -0.3(5) . . . .
C3A C4A C5A C6A 1.3(5) . . . .
O3A P1A O5A C17A 17.5(6) . . . .
O4B P1A O5A C17A 125.7(6) . . . .
O5B P1A O5A C17A -51.8(6) . . . .
O4A P1A O5A C17A 136.3(5) . . . .
C14A P1A O5A C17A -126.0(5) . . . .
O3A P1A O5B C17B -73.5(9) . . . .
O4B P1A O5B C17B 49.5(9) . . . .
O5A P1A O5B C17B 51.8(8) . . . .
O4A P1A O5B C17B 66.6(11) . . . .
C14A P1A O5B C17B 164.8(9) . . . .
C4A C5A C6A C1A -1.2(5) . . . .
C2A C1A C6A C5A 0.1(4) . . . .
C7A C1A C6A C5A -179.3(3) . . . .
C2A C1A C7A O1A -12.6(4) . . . .
C6A C1A C7A O1A 166.9(3) . . . .
C2A C1A C7A C8A 168.6(2) . . . .
C6A C1A C7A C8A -12.0(4) . . . .
O1A C7A C8A C9A 108.2(3) . . . .
C1A C7A C8A C9A -72.9(3) . . . .
O1A C7A C8A C13A -70.3(3) . . . .
C1A C7A C8A C13A 108.6(3) . . . .
C7A C8A C9A C10A -177.4(3) . . . .
C13A C8A C9A C10A 1.0(4) . . . .
C7A C8A C9A Cl1A 2.3(4) . . . .
C13A C8A C9A Cl1A -179.28(18) . . . .
C8A C9A C10A C11A 9.5(4) . . . .
Cl1A C9A C10A C11A -170.2(2) . . . .
C9A C10A C11A C12A -39.8(3) . . . .
C10A C11A C12A C13A 62.5(3) . . . .
C11A C12A C13A O2A -169.8(2) . . . .
C11A C12A C13A C8A -50.0(3) . . . .
C11A C12A C13A C14A 71.5(3) . . . .
C9A C8A C13A O2A 141.4(2) . . . .
C7A C8A C13A O2A -40.0(3) . . . .
C9A C8A C13A C12A 19.3(3) . . . .
C7A C8A C13A C12A -162.1(2) . . . .
C9A C8A C13A C14A -105.0(3) . . . .
C7A C8A C13A C14A 73.6(3) . . . .
O2A C13A C14A P1A -63.3(3) . . . .
C12A C13A C14A P1A 59.2(3) . . . .
C8A C13A C14A P1A -178.79(19) . . . .
O3A P1A C14A C13A 12.3(3) . . . .
O4B P1A C14A C13A -139.9(2) . . . .
O5A P1A C14A C13A 155.5(2) . . . .
O5B P1A C14A C13A 112.4(3) . . . .
O4A P1A C14A C13A -99.9(3) . . . .
P1A O4A C15A C16A 178.1(3) . . . .
P1A O5A C17A C18A 139.0(6) . . . .
